data_1530006
loop_
_publ_author_name
'Good, M.L.'
'Cavanaugh, M.A.'
'Trefonas, L.M.'
'Patil, M.D.'
'Dodge, J.'
'Alexander, C.J.'
'Majeste, R.J.'

_publ_section_title
;
 Further studies on the chemical and physical properties of the
 nitrido-bridged complexes of ruthenium
;
_journal_name_full 'Journal of Physical Chemistry'
_journal_page_first 483
_journal_page_last 488
_journal_volume 88
_journal_year 1984
_chemical_formula_sum 'Cl8 H4 N O2 Rb3 Ru2'
_chemical_name_systematic 'Rb3 (N (Ru Cl4 (H2 O))2)'
_space_group_IT_number 12
_symmetry_space_group_name_Hall '-C 2y'
_symmetry_space_group_name_H-M 'C 1 2/m 1'
_cell_angle_alpha 90
_cell_angle_beta 121.148
_cell_angle_gamma 90
_cell_formula_units_Z 2
_cell_length_a 15.923
_cell_length_b 7.7011
_cell_length_c 8.458
_cell_volume 887.636
_citation_journal_id_ASTM JPCHAX
_cod_data_source_file Good_JPCHAX_1984_1039.cif
_cod_data_source_block H4Cl8N1O2Rb3Ru2
_cod_original_formula_sum 'H4 Cl8 N1 O2 Rb3 Ru2'
_cod_database_code 1530006

loop_
_symmetry_equiv_pos_as_xyz
x,y,z
-x,y,-z
-x,-y,-z
x,-y,z
x+1/2,y+1/2,z
-x+1/2,y+1/2,-z
-x+1/2,-y+1/2,-z
x+1/2,-y+1/2,z

loop_
_atom_site_label
_atom_site_type_symbol
_atom_site_fract_x
_atom_site_fract_y
_atom_site_fract_z
_atom_site_occupancy
_atom_site_U_iso_or_equiv
_atom_site_attached_hydrogens
Ru1 Ru+4 0.3891 0.5 0.4892 1 0.0 0
Rb2 Rb+1 0.5 0 0.5 1 0.0 0
N1 N-3 0.5 0.5 0.5 1 0.0 0
Cl1 Cl-1 0.3188 0.2827 0.2618 1 0.0 0
Cl2 Cl-1 0.4335 0.283 0.7176 1 0.0 0
Rb1 Rb+1 0.358 0.5 -0.034 1 0.0 0
O1 O-2 0.2438 0.5 0.4737 1 0.0 2
